data_7058263
loop_
_publ_author_name
'Preeti, Preeti'
'Singh, Krishna Nand'

_publ_section_title
;
 A diversity-oriented novel regioselective synthesis of
 sulfonamide--thiazolidinone hybrids
;
_journal_issue 16
_journal_name_full 'New Journal of Chemistry'
_journal_page_first 6288
_journal_paper_doi 10.1039/C9NJ00055K
_journal_volume 43
_journal_year 2019
_chemical_formula_moiety 'C19 H17 N3 O5 S2'
_chemical_formula_sum 'C19 H17 N3 O5 S2'
_chemical_formula_weight 431.48
_space_group_IT_number 2
_space_group_name_Hall '-P 1'
_space_group_name_H-M_alt 'P -1'
_symmetry_cell_setting triclinic
_symmetry_space_group_name_Hall '-P 1'
_symmetry_space_group_name_H-M 'P -1'
_atom_sites_solution_hydrogens geom
_atom_sites_solution_primary direct
_atom_sites_solution_secondary difmap
_audit_creation_method SHELXL-97
_audit_update_record
;
2018-05-18 deposited with the CCDC.    2019-03-21 downloaded from the CCDC.
;
_cell_angle_alpha 97.739(5)
_cell_angle_beta 103.231(5)
_cell_angle_gamma 109.788(5)
_cell_formula_units_Z 2
_cell_length_a 9.050(5)
_cell_length_b 10.325(5)
_cell_length_c 11.792(5)
_cell_measurement_reflns_used 4085
_cell_measurement_temperature 293(2)
_cell_measurement_theta_max 25.89
_cell_measurement_theta_min 2.29
_cell_volume 981.8(8)
_computing_structure_refinement 'SHELXL-97 (Sheldrick, 2008)'
_diffrn_ambient_temperature 293(2)
_diffrn_measured_fraction_theta_full 0.982
_diffrn_measured_fraction_theta_max 0.982
_diffrn_measurement_device_type 'Bruker APEX-II CCD'
_diffrn_radiation_monochromator graphite
_diffrn_radiation_source 'fine-focus sealed tube'
_diffrn_radiation_type MoK\a
_diffrn_radiation_wavelength 0.71073
_diffrn_reflns_av_R_equivalents 0.0372
_diffrn_reflns_av_sigmaI/netI 0.0325
_diffrn_reflns_limit_h_max 12
_diffrn_reflns_limit_h_min -11
_diffrn_reflns_limit_k_max 13
_diffrn_reflns_limit_k_min -13
_diffrn_reflns_limit_l_max 15
_diffrn_reflns_limit_l_min -15
_diffrn_reflns_number 15992
_diffrn_reflns_theta_full 28.34
_diffrn_reflns_theta_max 28.34
_diffrn_reflns_theta_min 1.82
_exptl_absorpt_coefficient_mu 0.308
_exptl_absorpt_correction_T_max 0.974
_exptl_absorpt_correction_T_min 0.965
_exptl_absorpt_correction_type multi-scan
_exptl_absorpt_process_details (SADABS;Bruker,2000)
_exptl_crystal_colour colorless
_exptl_crystal_density_diffrn 1.459
_exptl_crystal_density_method 'not measured'
_exptl_crystal_description needle
_exptl_crystal_F_000 448
_exptl_crystal_size_max 0.46
_exptl_crystal_size_mid 0.43
_exptl_crystal_size_min 0.42
_refine_diff_density_max 0.567
_refine_diff_density_min -0.368
_refine_diff_density_rms 0.082
_refine_ls_extinction_method none
_refine_ls_goodness_of_fit_ref 1.085
_refine_ls_hydrogen_treatment mixed
_refine_ls_matrix_type full
_refine_ls_number_parameters 270
_refine_ls_number_reflns 4805
_refine_ls_number_restraints 0
_refine_ls_restrained_S_all 1.085
_refine_ls_R_factor_all 0.0614
_refine_ls_R_factor_gt 0.0448
_refine_ls_shift/su_max 0.001
_refine_ls_shift/su_mean 0.000
_refine_ls_structure_factor_coef Fsqd
_refine_ls_weighting_details 'calc w=1/[\s^2^(Fo^2^)+(0.0891P)^2^+0.2032P] where P=(Fo^2^+2Fc^2^)/3'
_refine_ls_weighting_scheme calc
_refine_ls_wR_factor_gt 0.1250
_refine_ls_wR_factor_ref 0.1530
_reflns_number_gt 3772
_reflns_number_total 4805
_reflns_threshold_expression >2\s(I)
_cod_data_source_file c9nj00055k2.cif
_cod_data_source_block ups3310_kns_bhu_0m
_cod_depositor_comments 'Adding full bibliography for 7058263.cif.'
_cod_original_sg_symbol_H-M P-1
_cod_database_code 7058263

loop_
_symmetry_equiv_pos_as_xyz
'x, y, z'
'-x, -y, -z'

loop_
_atom_site_label
_atom_site_type_symbol
_atom_site_fract_x
_atom_site_fract_y
_atom_site_fract_z
_atom_site_U_iso_or_equiv
_atom_site_adp_type
_atom_site_occupancy
_atom_site_symmetry_multiplicity
_atom_site_calc_flag
_atom_site_refinement_flags
S1 S 0.29171(6) 0.02799(5) 0.41272(4) 0.03889(16) Uani 1 1 d .
S2 S 0.29487(7) 0.01907(5) 0.74816(5) 0.04365(17) Uani 1 1 d .
C17 C 0.1913(2) 0.2232(2) 0.33027(17) 0.0381(4) Uani 1 1 d .
C19 C 0.1846(3) -0.1066(2) 0.13436(17) 0.0425(5) Uani 1 1 d .
O1 O 0.3740(3) -0.06896(18) 0.79555(16) 0.0634(5) Uani 1 1 d .
N1 N 0.4083(2) 0.09844(19) 0.66635(14) 0.0398(4) Uani 1 1 d .
O4 O 0.2377(2) -0.17108(18) 0.20012(13) 0.0531(4) Uani 1 1 d .
O3 O 0.1374(2) 0.28739(18) 0.26512(14) 0.0532(4) Uani 1 1 d .
O5 O 0.1295(2) -0.14977(19) 0.01589(13) 0.0541(4) Uani 1 1 d .
N2 N 0.3603(2) 0.20821(18) 0.62642(14) 0.0388(4) Uani 1 1 d .
N3 N 0.2425(2) 0.26399(17) 0.45399(14) 0.0360(4) Uani 1 1 d .
C18 C 0.2127(2) 0.0886(2) 0.29141(17) 0.0372(4) Uani 1 1 d .
O2 O 0.1300(2) -0.03965(18) 0.67081(16) 0.0622(5) Uani 1 1 d .
C16 C 0.3542(3) 0.3722(2) 1.05063(19) 0.0476(5) Uani 1 1 d .
C1 C 0.3018(2) 0.17638(19) 0.51259(16) 0.0326(4) Uani 1 1 d .
C2 C 0.0781(3) 0.4604(3) 0.6432(2) 0.0583(6) Uani 1 1 d .
H2 H 0.0006 0.4415 0.6851 0.070 Uiso 1 1 calc R
C3 C 0.2429(3) 0.3436(3) 0.9394(2) 0.0503(5) Uani 1 1 d .
H3 H 0.1827 0.4003 0.9261 0.060 Uiso 1 1 calc R
C4 C 0.2177(2) 0.3798(2) 0.51859(18) 0.0383(4) Uani 1 1 d .
C5 C 0.1689(4) 0.5972(3) 0.6450(2) 0.0621(7) Uani 1 1 d .
H5 H 0.1531 0.6710 0.6884 0.074 Uiso 1 1 calc R
C6 C 0.1709(3) 0.0276(2) 0.17494(18) 0.0435(5) Uani 1 1 d .
C7 C 0.3098(3) 0.1502(2) 0.86706(17) 0.0384(4) Uani 1 1 d .
C8 C 0.3088(3) 0.5171(2) 0.5186(2) 0.0517(6) Uani 1 1 d .
H8 H 0.3858 0.5365 0.4764 0.062 Uiso 1 1 calc R
C9 C 0.1014(3) 0.3497(3) 0.57915(18) 0.0465(5) Uani 1 1 d .
H9 H 0.0393 0.2564 0.5771 0.056 Uiso 1 1 calc R
C10 C 0.4407(3) 0.2845(3) 1.0689(2) 0.0528(6) Uani 1 1 d .
H10 H 0.5138 0.3001 1.1438 0.063 Uiso 1 1 calc R
C11 C 0.2187(3) 0.2335(2) 0.84759(19) 0.0455(5) Uani 1 1 d .
H11 H 0.1424 0.2155 0.7737 0.055 Uiso 1 1 calc R
C12 C 0.3818(4) 0.4952(3) 1.1485(2) 0.0656(7) Uani 1 1 d .
H12A H 0.4627 0.4987 1.2189 0.098 Uiso 1 1 calc R
H12B H 0.2806 0.4837 1.1665 0.098 Uiso 1 1 calc R
H12C H 0.4199 0.5815 1.1225 0.098 Uiso 1 1 calc R
C13 C 0.2826(3) 0.6265(3) 0.5835(3) 0.0648(8) Uani 1 1 d .
H13 H 0.3430 0.7199 0.5849 0.078 Uiso 1 1 calc R
C14 C 0.1301(4) -0.2848(3) -0.0353(2) 0.0628(7) Uani 1 1 d .
H14A H 0.0880 -0.3052 -0.1209 0.094 Uiso 1 1 calc R
H14B H 0.0622 -0.3575 -0.0055 0.094 Uiso 1 1 calc R
H14C H 0.2405 -0.2815 -0.0134 0.094 Uiso 1 1 calc R
C15 C 0.4201(3) 0.1747(2) 0.97805(19) 0.0470(5) Uani 1 1 d .
H15 H 0.4799 0.1177 0.9913 0.056 Uiso 1 1 calc R
H6 H 0.128(3) 0.071(3) 0.121(2) 0.054(7) Uiso 1 1 d .
H21 H 0.518(3) 0.134(3) 0.710(2) 0.060(8) Uiso 1 1 d .

loop_
_atom_site_aniso_label
_atom_site_aniso_U_11
_atom_site_aniso_U_22
_atom_site_aniso_U_33
_atom_site_aniso_U_23
_atom_site_aniso_U_13
_atom_site_aniso_U_12
S1 0.0475(3) 0.0354(3) 0.0357(2) 0.00295(19) 0.0083(2) 0.0229(2)
S2 0.0508(3) 0.0285(3) 0.0454(3) 0.0024(2) 0.0080(2) 0.0139(2)
C17 0.0402(10) 0.0354(10) 0.0384(9) 0.0088(8) 0.0110(8) 0.0145(8)
C19 0.0409(10) 0.0476(12) 0.0356(9) 0.0015(8) 0.0083(8) 0.0176(9)
O1 0.0937(14) 0.0402(9) 0.0625(10) 0.0145(8) 0.0169(10) 0.0360(10)
N1 0.0437(9) 0.0417(10) 0.0368(8) 0.0056(7) 0.0061(7) 0.0247(8)
O4 0.0605(9) 0.0543(10) 0.0426(8) 0.0017(7) 0.0031(7) 0.0311(8)
O3 0.0711(11) 0.0459(9) 0.0459(8) 0.0169(7) 0.0118(8) 0.0277(8)
O5 0.0698(11) 0.0579(10) 0.0345(7) 0.0003(7) 0.0082(7) 0.0329(9)
N2 0.0441(9) 0.0360(9) 0.0367(8) 0.0033(6) 0.0055(7) 0.0219(7)
N3 0.0402(8) 0.0312(8) 0.0374(8) 0.0051(6) 0.0083(7) 0.0176(7)
C18 0.0375(9) 0.0361(10) 0.0381(9) 0.0063(8) 0.0111(8) 0.0150(8)
O2 0.0468(9) 0.0482(10) 0.0652(10) -0.0093(8) 0.0042(8) 0.0025(7)
C16 0.0539(12) 0.0372(11) 0.0457(11) 0.0054(9) 0.0238(10) 0.0056(9)
C1 0.0309(8) 0.0293(9) 0.0375(9) 0.0042(7) 0.0100(7) 0.0126(7)
C2 0.0656(15) 0.0762(19) 0.0454(11) 0.0088(11) 0.0156(11) 0.0448(14)
C3 0.0581(13) 0.0441(12) 0.0546(12) 0.0088(10) 0.0229(11) 0.0236(11)
C4 0.0387(10) 0.0327(10) 0.0415(9) 0.0020(8) 0.0035(8) 0.0190(8)
C5 0.0704(16) 0.0590(16) 0.0531(13) -0.0100(11) -0.0019(12) 0.0421(14)
C6 0.0500(12) 0.0449(12) 0.0366(9) 0.0081(8) 0.0117(9) 0.0205(10)
C7 0.0427(10) 0.0303(10) 0.0407(9) 0.0087(8) 0.0136(8) 0.0111(8)
C8 0.0422(11) 0.0334(11) 0.0750(15) 0.0075(10) 0.0098(11) 0.0159(9)
C9 0.0528(12) 0.0495(13) 0.0434(10) 0.0108(9) 0.0134(9) 0.0275(11)
C10 0.0562(13) 0.0511(14) 0.0390(10) 0.0076(9) 0.0087(10) 0.0105(11)
C11 0.0473(12) 0.0458(12) 0.0435(10) 0.0074(9) 0.0108(9) 0.0206(10)
C12 0.0836(19) 0.0427(14) 0.0583(14) -0.0023(11) 0.0346(14) 0.0059(13)
C13 0.0611(15) 0.0341(12) 0.0827(18) -0.0059(12) -0.0024(14) 0.0208(11)
C14 0.0700(16) 0.0658(17) 0.0465(12) -0.0110(11) 0.0056(12) 0.0353(14)
C15 0.0528(12) 0.0432(12) 0.0437(10) 0.0123(9) 0.0104(9) 0.0186(10)

loop_
_atom_type_symbol
_atom_type_description
_atom_type_scat_dispersion_real
_atom_type_scat_dispersion_imag
_atom_type_scat_source
C C 0.0033 0.0016 'International Tables Vol C Tables 4.2.6.8 and 6.1.1.4'
H H 0.0000 0.0000 'International Tables Vol C Tables 4.2.6.8 and 6.1.1.4'
N N 0.0061 0.0033 'International Tables Vol C Tables 4.2.6.8 and 6.1.1.4'
O O 0.0106 0.0060 'International Tables Vol C Tables 4.2.6.8 and 6.1.1.4'
S S 0.1246 0.1234 'International Tables Vol C Tables 4.2.6.8 and 6.1.1.4'

loop_
_geom_angle_atom_site_label_1
_geom_angle_atom_site_label_2
_geom_angle_atom_site_label_3
_geom_angle
C18 S1 C1 90.40(9)
O2 S2 O1 121.41(12)
O2 S2 N1 105.10(11)
O1 S2 N1 104.26(11)
O2 S2 C7 108.61(11)
O1 S2 C7 108.88(11)
N1 S2 C7 107.77(10)
O3 C17 N3 124.48(19)
O3 C17 C18 125.96(19)
N3 C17 C18 109.56(16)
O4 C19 O5 124.3(2)
O4 C19 C6 124.41(19)
O5 C19 C6 111.32(19)
N2 N1 S2 111.49(13)
N2 N1 H21 111.0(17)
S2 N1 H21 109.6(17)
C19 O5 C14 116.66(19)
C1 N2 N1 110.27(16)
C1 N3 C17 115.61(16)
C1 N3 C4 121.42(16)
C17 N3 C4 122.55(16)
C6 C18 C17 120.68(19)
C6 C18 S1 127.37(18)
C17 C18 S1 111.94(14)
C3 C16 C10 118.0(2)
C3 C16 C12 120.9(2)
C10 C16 C12 121.1(2)
N2 C1 N3 120.70(17)
N2 C1 S1 126.81(15)
N3 C1 S1 112.46(13)
C5 C2 C9 120.1(2)
C5 C2 H2 120.0
C9 C2 H2 120.0
C11 C3 C16 121.8(2)
C11 C3 H3 119.1
C16 C3 H3 119.1
C9 C4 C8 121.3(2)
C9 C4 N3 118.57(19)
C8 C4 N3 120.1(2)
C13 C5 C2 120.6(2)
C13 C5 H5 119.7
C2 C5 H5 119.7
C18 C6 C19 121.9(2)
C18 C6 H6 117.4(17)
C19 C6 H6 120.7(17)
C15 C7 C11 120.4(2)
C15 C7 S2 119.41(17)
C11 C7 S2 120.06(16)
C4 C8 C13 118.4(2)
C4 C8 H8 120.8
C13 C8 H8 120.8
C4 C9 C2 119.1(2)
C4 C9 H9 120.4
C2 C9 H9 120.4
C15 C10 C16 121.2(2)
C15 C10 H10 119.4
C16 C10 H10 119.4
C3 C11 C7 119.1(2)
C3 C11 H11 120.5
C7 C11 H11 120.5
C16 C12 H12A 109.5
C16 C12 H12B 109.5
H12A C12 H12B 109.5
C16 C12 H12C 109.5
H12A C12 H12C 109.5
H12B C12 H12C 109.5
C5 C13 C8 120.5(2)
C5 C13 H13 119.8
C8 C13 H13 119.8
O5 C14 H14A 109.5
O5 C14 H14B 109.5
H14A C14 H14B 109.5
O5 C14 H14C 109.5
H14A C14 H14C 109.5
H14B C14 H14C 109.5
C10 C15 C7 119.4(2)
C10 C15 H15 120.3
C7 C15 H15 120.3

loop_
_geom_bond_atom_site_label_1
_geom_bond_atom_site_label_2
_geom_bond_distance
S1 C18 1.739(2)
S1 C1 1.7642(19)
S2 O2 1.4287(18)
S2 O1 1.4300(18)
S2 N1 1.659(2)
S2 C7 1.759(2)
C17 O3 1.205(2)
C17 N3 1.383(2)
C17 C18 1.493(3)
C19 O4 1.208(3)
C19 O5 1.327(2)
C19 C6 1.459(3)
N1 N2 1.442(2)
N1 H21 0.92(3)
O5 C14 1.445(3)
N2 C1 1.276(2)
N3 C1 1.383(2)
N3 C4 1.440(2)
C18 C6 1.339(3)
C16 C3 1.383(3)
C16 C10 1.391(4)
C16 C12 1.505(3)
C2 C5 1.367(4)
C2 C9 1.388(3)
C2 H2 0.9300
C3 C11 1.380(3)
C3 H3 0.9300
C4 C9 1.377(3)
C4 C8 1.378(3)
C5 C13 1.366(4)
C5 H5 0.9300
C6 H6 0.92(3)
C7 C15 1.384(3)
C7 C11 1.385(3)
C8 C13 1.395(3)
C8 H8 0.9300
C9 H9 0.9300
C10 C15 1.381(3)
C10 H10 0.9300
C11 H11 0.9300
C12 H12A 0.9600
C12 H12B 0.9600
C12 H12C 0.9600
C13 H13 0.9300
C14 H14A 0.9600
C14 H14B 0.9600
C14 H14C 0.9600
C15 H15 0.9300
